data_7128970
loop_
_publ_author_name
'Robertson, Craig M.'
'Winter, Stephen M.'
'Howard, Judith A. K.'
'Probert, Michael R.'
'Oakley, Richard T.'

_publ_section_title
;
 Low temperature insights into the crystal and magnetic structure of a
 neutral radical ferromagnet.
;
_journal_issue 79
_journal_name_full 'Chemical communications (Cambridge, England)'
_journal_page_first 10238
_journal_page_last 10241
_journal_paper_doi 10.1039/d1cc03842g
_journal_volume 57
_journal_year 2021
_chemical_absolute_configuration ad
_chemical_formula_moiety 'C7 H5 Cl N3 Se4'
_chemical_formula_sum 'C7 H5 Cl N3 Se4'
_chemical_formula_weight 482.43
_space_group_crystal_system tetragonal
_space_group_IT_number 113
_space_group_name_Hall 'P -4 2ab'
_space_group_name_H-M_alt 'P -4 21 m'
_atom_sites_solution_hydrogens difmap
_audit_creation_date 2021-01-22
_audit_creation_method
;
Olex2 1.2
(compiled 2018.05.29 svn.r3508 for OlexSys, GUI svn.r5506)
;
_audit_update_record
;
2021-07-14 deposited with the CCDC.	2021-09-09 downloaded from the CCDC.
;
_cell_angle_alpha 90
_cell_angle_beta 90
_cell_angle_gamma 90
_cell_formula_units_Z 4
_cell_length_a 16.1915(4)
_cell_length_b 16.1915(4)
_cell_length_c 4.07570(10)
_cell_measurement_reflns_used 6541
_cell_measurement_temperature 1.85
_cell_measurement_theta_max 30.18
_cell_measurement_theta_min 2.52
_cell_volume 1068.50(5)
_computing_cell_refinement 'SAINT v7.68A (Bruker, 2009)'
_computing_data_reduction 'SAINT v7.68A (Bruker, 2009)'
_computing_molecular_graphics 'Olex2 (Dolomanov et al., 2009)'
_computing_publication_material 'Olex2 (Dolomanov et al., 2009)'
_computing_structure_refinement 'XL (Sheldrick, 2008)'
_diffrn_ambient_temperature 1.85
_diffrn_measured_fraction_theta_full 0.998
_diffrn_measured_fraction_theta_max 0.993
_diffrn_measurement_device_type 'Bruker APEX-II CCD'
_diffrn_measurement_method '\f and \w scans'
_diffrn_radiation_monochromator graphite
_diffrn_radiation_type MoK\a
_diffrn_radiation_wavelength 0.71073
_diffrn_reflns_av_R_equivalents 0.0528
_diffrn_reflns_av_unetI/netI 0.0372
_diffrn_reflns_Laue_measured_fraction_full 0.998
_diffrn_reflns_Laue_measured_fraction_max 0.993
_diffrn_reflns_limit_h_max 18
_diffrn_reflns_limit_h_min -22
_diffrn_reflns_limit_k_max 22
_diffrn_reflns_limit_k_min -22
_diffrn_reflns_limit_l_max 5
_diffrn_reflns_limit_l_min -5
_diffrn_reflns_number 16949
_diffrn_reflns_point_group_measured_fraction_full 0.998
_diffrn_reflns_point_group_measured_fraction_max 0.981
_diffrn_reflns_theta_full 25.242
_diffrn_reflns_theta_max 30.461
_diffrn_reflns_theta_min 1.779
_diffrn_standards_number 0
_exptl_absorpt_coefficient_mu 13.949
_exptl_absorpt_correction_T_max 0.7461
_exptl_absorpt_correction_T_min 0.6352
_exptl_absorpt_correction_type multi-scan
_exptl_absorpt_process_details 'SADABS-2008/1 (Bruker,2008) was used for absorption correction.'
_exptl_crystal_colour black
_exptl_crystal_colour_primary black
_exptl_crystal_density_diffrn 2.999
_exptl_crystal_description needle
_exptl_crystal_F_000 884
_exptl_crystal_size_max 0.25
_exptl_crystal_size_mid 0.075
_exptl_crystal_size_min 0.07
_refine_diff_density_max 0.691
_refine_diff_density_min -0.651
_refine_diff_density_rms 0.152
_refine_ls_abs_structure_details
;
 Flack x determined using 552 quotients [(I+)-(I-)]/[(I+)+(I-)]
 (Parsons, Flack and Wagner, Acta Cryst. B69 (2013) 249-259).
;
_refine_ls_abs_structure_Flack 0.046(11)
_refine_ls_extinction_method none
_refine_ls_goodness_of_fit_ref 1.049
_refine_ls_hydrogen_treatment mixed
_refine_ls_matrix_type full
_refine_ls_number_parameters 83
_refine_ls_number_reflns 1663
_refine_ls_number_restraints 0
_refine_ls_restrained_S_all 1.049
_refine_ls_R_factor_all 0.0358
_refine_ls_R_factor_gt 0.0252
_refine_ls_shift/su_max 0.001
_refine_ls_shift/su_mean 0.000
_refine_ls_structure_factor_coef Fsqd
_refine_ls_weighting_details 'w=1/[\s^2^(Fo^2^)+(0.0187P)^2^+0.5141P] where P=(Fo^2^+2Fc^2^)/3'
_refine_ls_weighting_scheme calc
_refine_ls_wR_factor_gt 0.0408
_refine_ls_wR_factor_ref 0.0431
_reflns_Friedel_coverage 0.668
_reflns_Friedel_fraction_full 0.997
_reflns_Friedel_fraction_max 0.962
_reflns_number_gt 1484
_reflns_number_total 1663
_reflns_threshold_expression 'I > 2\s(I)'
_cod_data_source_file d1cc03842g2.cif
_cod_data_source_block 'data_2ka_0m'
_cod_depositor_comments 'Adding full bibliography for 7128970.cif.'
_cod_original_cell_volume 1068.50(6)
_cod_database_code 7128970
_shelx_shelxl_version_number 2018/3
_shelx_space_group_comment
;
The symmetry employed for this shelxl refinement is uniquely defined
by the following loop, which should always be used as a source of
symmetry information in preference to the above space-group names.
They are only intended as comments.
;
_shelx_estimated_absorpt_t_max 0.442
_shelx_estimated_absorpt_t_min 0.128
_olex2_refinement_description
;
1. Fixed Uiso
 At 1.2 times of:
  All C(H) groups
2.a Riding coordinates:
 C3(H3)
;
_olex2_submission_special_instructions 'No special instructions were received'

loop_
_space_group_symop_operation_xyz
'x, y, z'
'-x, -y, z'
'y, -x, -z'
'-y, x, -z'
'-x+1/2, y+1/2, -z'
'x+1/2, -y+1/2, -z'
'-y+1/2, -x+1/2, z'
'y+1/2, x+1/2, z'

loop_
_atom_site_label
_atom_site_type_symbol
_atom_site_fract_x
_atom_site_fract_y
_atom_site_fract_z
_atom_site_U_iso_or_equiv
_atom_site_adp_type
_atom_site_occupancy
_atom_site_site_symmetry_order
_atom_site_calc_flag
_atom_site_refinement_flags_posn
_atom_site_refinement_flags_adp
_atom_site_refinement_flags_occupancy
_atom_site_disorder_assembly
_atom_site_disorder_group
Se1 Se 0.94068(2) 0.10240(2) 0.26004(13) 0.00585(10) Uani 1 1 d . . . . .
Se2 Se 0.97884(3) 0.22933(2) 0.01643(13) 0.00629(10) Uani 1 1 d . . . . .
Cl1 Cl 0.91570(6) 0.41570(6) -0.1349(4) 0.0077(3) Uani 1 2 d S T P . .
N1 N 0.8411(2) 0.1398(2) 0.4124(10) 0.0059(8) Uani 1 1 d . . . . .
C2 C 0.8235(3) 0.2165(3) 0.3366(11) 0.0058(9) Uani 1 1 d . . . . .
N2 N 0.7479(2) 0.2479(2) 0.4437(15) 0.0061(12) Uani 1 2 d S T P . .
C1 C 0.8762(3) 0.2713(3) 0.1535(12) 0.0076(9) Uani 1 1 d . . . . .
C3 C 0.6962(3) 0.1962(3) 0.6614(17) 0.0083(14) Uani 1 2 d S T P . .
H3 H 0.733062 0.162350 0.801459 0.010 Uiso 1 1 d R . . . .
C0AA C 0.8499(3) 0.3499(3) 0.0771(17) 0.0084(14) Uani 1 2 d S T P . .
C4 C 0.6384(3) 0.1384(3) 0.476(2) 0.0102(13) Uani 1 2 d S T P . .
H4A H 0.668(3) 0.101(3) 0.328(16) 0.016(15) Uiso 1 1 d . . . . .
H4B H 0.610(3) 0.110(3) 0.64(2) 0.02(2) Uiso 1 2 d S T P . .

loop_
_atom_site_aniso_label
_atom_site_aniso_U_11
_atom_site_aniso_U_22
_atom_site_aniso_U_33
_atom_site_aniso_U_23
_atom_site_aniso_U_13
_atom_site_aniso_U_12
Se1 0.00595(18) 0.00571(18) 0.0059(2) 0.0003(2) 0.0002(2) 0.00031(15)
Se2 0.00604(19) 0.00645(19) 0.0064(2) 0.0006(2) 0.00033(19) 0.00016(15)
Cl1 0.0074(4) 0.0074(4) 0.0082(8) 0.0019(4) 0.0019(4) -0.0003(5)
N1 0.0075(18) 0.0070(17) 0.003(2) 0.0005(15) 0.0021(15) 0.0014(14)
C2 0.007(2) 0.008(2) 0.002(2) -0.0012(16) -0.0003(16) 0.0002(16)
N2 0.0073(15) 0.0073(15) 0.004(3) 0.0008(14) 0.0008(14) -0.0010(18)
C1 0.0039(19) 0.011(2) 0.007(2) -0.0030(18) -0.0010(16) 0.0012(16)
C3 0.0082(18) 0.0082(18) 0.008(4) 0.0020(17) 0.0020(17) -0.001(2)
C0AA 0.0093(18) 0.0093(18) 0.007(4) -0.0020(18) -0.0020(18) -0.001(2)
C4 0.0102(18) 0.0102(18) 0.010(4) 0.002(2) 0.002(2) -0.001(2)

loop_
_atom_type_symbol
_atom_type_description
_atom_type_scat_dispersion_real
_atom_type_scat_dispersion_imag
_atom_type_scat_source
C C 0.0033 0.0016 'International Tables Vol C Tables 4.2.6.8 and 6.1.1.4'
H H 0.0000 0.0000 'International Tables Vol C Tables 4.2.6.8 and 6.1.1.4'
Cl Cl 0.1484 0.1585 'International Tables Vol C Tables 4.2.6.8 and 6.1.1.4'
N N 0.0061 0.0033 'International Tables Vol C Tables 4.2.6.8 and 6.1.1.4'
Se Se -0.0929 2.2259 'International Tables Vol C Tables 4.2.6.8 and 6.1.1.4'

loop_
_geom_angle_atom_site_label_1
_geom_angle_atom_site_label_2
_geom_angle_atom_site_label_3
_geom_angle
_geom_angle_site_symmetry_1
_geom_angle_site_symmetry_3
_geom_angle_publ_flag
N1 Se1 Se2 94.89(11) . . ?
C1 Se2 Se1 87.61(15) . . ?
C2 N1 Se1 115.1(3) . . ?
N1 C2 N2 117.5(4) . . ?
N1 C2 C1 125.2(4) . . ?
N2 C2 C1 117.3(4) . . ?
C2 N2 C2 122.7(6) 8_545 . ?
C2 N2 C3 118.6(3) 8_545 . ?
C2 N2 C3 118.6(3) . . ?
C2 C1 Se2 117.1(3) . . ?
C0AA C1 Se2 122.7(4) . . ?
C0AA C1 C2 120.2(5) . . ?
N2 C3 C4 113.5(6) . . ?
C1 C0AA Cl1 119.3(3) 8_545 . ?
C1 C0AA Cl1 119.3(3) . . ?
C1 C0AA C1 121.3(6) . 8_545 ?

loop_
_geom_bond_atom_site_label_1
_geom_bond_atom_site_label_2
_geom_bond_distance
_geom_bond_site_symmetry_2
_geom_bond_publ_flag
Se1 Se2 2.3647(6) . ?
Se1 N1 1.831(4) . ?
Se2 C1 1.880(4) . ?
Cl1 C0AA 1.737(7) . ?
N1 C2 1.313(6) . ?
C2 N2 1.394(5) . ?
C2 C1 1.439(6) . ?
N2 C3 1.479(8) . ?
C1 C0AA 1.378(6) . ?
C3 C4 1.524(9) . ?
